data_2014363
loop_
_publ_author_name
'Sun, Yu-Xi'

_publ_section_title
;Two different structures controlled by small secondary ligands:
 {4-chloro-2-[2-(dimethylamino)ethyliminomethyl]phenolato}thiocyanatonickel(II)
 and
 <i>catena</i>-poly[[{4-chloro-2-[2-(dimethylamino)ethyliminomethyl]phenolato}nickel(II)]-\m-azido]
;
_journal_coeditor_code HJ3001
_journal_issue 3
_journal_name_full 'Acta Crystallographica Section C'
_journal_page_first m109
_journal_page_last m111
_journal_paper_doi 10.1107/S0108270106003118
_journal_volume 62
_journal_year 2006
_chemical_formula_iupac '[Ni (C11 H14 Cl N2 O) (N3)]'
_chemical_formula_moiety 'C11 H14 Cl N5 Ni O'
_chemical_formula_sum 'C11 H14 Cl N5 Ni O'
_chemical_formula_weight 326.43
_chemical_name_systematic
;
catena-poly[{4-chloro-2-[2-
(dimethylamino)ethyliminomethyl]phenolato}nickel(II)]-\m-azido]
;
_space_group_IT_number 61
_symmetry_cell_setting orthorhombic
_symmetry_space_group_name_Hall '-P 2ac 2ab'
_symmetry_space_group_name_H-M 'P b c a'
_atom_sites_solution_hydrogens geom
_atom_sites_solution_primary direct
_atom_sites_solution_secondary difmap
_audit_creation_method SHELXL-97
_cell_angle_alpha 90.00
_cell_angle_beta 90.00
_cell_angle_gamma 90.00
_cell_formula_units_Z 8
_cell_length_a 6.7500(10)
_cell_length_b 19.893(2)
_cell_length_c 20.585(2)
_cell_measurement_reflns_used 6155
_cell_measurement_temperature 298(2)
_cell_measurement_theta_max 26.9
_cell_measurement_theta_min 2.5
_cell_volume 2764.1(6)
_computing_cell_refinement 'SAINT (Bruker, 2000)'
_computing_data_collection 'SMART (Bruker, 2000)'
_computing_data_reduction SAINT
_computing_molecular_graphics SHELXTL
_computing_publication_material SHELXTL
_computing_structure_refinement SHELXTL
_computing_structure_solution 'SHELXTL (Bruker, 2000)'
_diffrn_ambient_temperature 298(2)
_diffrn_measured_fraction_theta_full 0.998
_diffrn_measured_fraction_theta_max 0.998
_diffrn_measurement_device_type 'Bruker SMART APEX area-detector'
_diffrn_measurement_method '\w scans'
_diffrn_radiation_monochromator graphite
_diffrn_radiation_source 'fine-focus sealed tube'
_diffrn_radiation_type MoK\a
_diffrn_radiation_wavelength 0.71073
_diffrn_reflns_av_R_equivalents 0.0325
_diffrn_reflns_av_sigmaI/netI 0.0217
_diffrn_reflns_limit_h_max 8
_diffrn_reflns_limit_h_min -8
_diffrn_reflns_limit_k_max 25
_diffrn_reflns_limit_k_min -25
_diffrn_reflns_limit_l_max 26
_diffrn_reflns_limit_l_min -26
_diffrn_reflns_number 22079
_diffrn_reflns_theta_full 27.49
_diffrn_reflns_theta_max 27.49
_diffrn_reflns_theta_min 1.98
_diffrn_standards_number 0
_exptl_absorpt_coefficient_mu 1.596
_exptl_absorpt_correction_T_max 0.8567
_exptl_absorpt_correction_T_min 0.7408
_exptl_absorpt_correction_type multi-scan
_exptl_absorpt_process_details '(SADABS; Bruker, 2000)'
_exptl_crystal_colour green
_exptl_crystal_density_diffrn 1.569
_exptl_crystal_density_method 'not measured'
_exptl_crystal_description block
_exptl_crystal_F_000 1344
_exptl_crystal_size_max 0.20
_exptl_crystal_size_mid 0.19
_exptl_crystal_size_min 0.10
_refine_diff_density_max 0.379
_refine_diff_density_min -0.212
_refine_ls_extinction_method none
_refine_ls_goodness_of_fit_ref 1.067
_refine_ls_hydrogen_treatment constr
_refine_ls_matrix_type full
_refine_ls_number_parameters 174
_refine_ls_number_reflns 3166
_refine_ls_number_restraints 0
_refine_ls_restrained_S_all 1.067
_refine_ls_R_factor_all 0.0388
_refine_ls_R_factor_gt 0.0295
_refine_ls_shift/su_max <0.001
_refine_ls_shift/su_mean <0.001
_refine_ls_structure_factor_coef Fsqd
_refine_ls_weighting_details 'calc w=1/[\s^2^(Fo^2^)+(0.0353P)^2^+0.6214P] where P=(Fo^2^+2Fc^2^)/3'
_refine_ls_weighting_scheme calc
_refine_ls_wR_factor_gt 0.0694
_refine_ls_wR_factor_ref 0.0738
_reflns_number_gt 2647
_reflns_number_total 3166
_reflns_threshold_expression I>2\s(I)
_cod_data_source_file hj3001.cif
_cod_data_source_block II
_cod_depositor_comments
;
The following automatic conversions were performed:
'_symmetry_cell_setting' value 'Orthorhombic' changed to 'orthorhombic'
according to '/home/saulius/struct/CIF-dictionaries/cif_core.dic'
dictionary named 'cif_core.dic' version 2.4.1 from 2010-06-29.

Automatic conversion script
Id: cif_fix_enum 1527 2010-12-29 10:47:43Z saulius 

The following automatic conversions were performed:

'_symmetry_cell_setting' value 'Orthorhombic' changed to
'orthorhombic' according to
/home/saulius/struct/CIF-dictionaries/cif_core.dic dictionary named
'cif_core.dic' version 2.4.1 from 2010-06-29.

Automatic conversion script
Id: cif_fix_values 1715 2011-07-08 13:25:40Z adriana 
;
_cod_original_sg_symbol_H-M Pbca
_cod_database_code 2014363

loop_
_symmetry_equiv_pos_as_xyz
'x, y, z'
'-x+1/2, -y, z+1/2'
'-x, y+1/2, -z+1/2'
'x+1/2, -y+1/2, -z'
'-x, -y, -z'
'x-1/2, y, -z-1/2'
'x, -y-1/2, z-1/2'
'-x-1/2, y-1/2, z'

loop_
_atom_site_type_symbol
_atom_site_label
_atom_site_fract_x
_atom_site_fract_y
_atom_site_fract_z
_atom_site_U_iso_or_equiv
_atom_site_adp_type
_atom_site_calc_flag
_atom_site_refinement_flags
_atom_site_occupancy
_atom_site_disorder_assembly
_atom_site_disorder_group
Ni Ni1 0.94020(3) 0.190305(11) 0.485400(11) 0.03505(9) Uani d . 1 . .
Cl Cl1 0.57260(8) -0.05102(3) 0.71792(3) 0.05522(15) Uani d . 1 . .
O O1 0.94054(19) 0.17193(7) 0.57661(6) 0.0443(3) Uani d . 1 . .
N N1 0.8552(2) 0.09955(7) 0.46320(7) 0.0361(3) Uani d . 1 . .
N N2 0.9382(2) 0.20582(8) 0.38551(8) 0.0392(4) Uani d . 1 . .
N N3 1.0629(2) 0.27877(8) 0.50320(8) 0.0441(4) Uani d . 1 . .
N N4 0.9563(2) 0.32630(9) 0.50753(8) 0.0450(4) Uani d . 1 . .
N N5 0.8584(3) 0.37395(11) 0.51166(11) 0.0712(6) Uani d . 1 . .
C C1 0.7835(2) 0.06319(8) 0.57265(9) 0.0358(4) Uani d . 1 . .
C C2 0.8607(3) 0.12037(9) 0.60545(9) 0.0376(4) Uani d . 1 . .
C C3 0.8468(3) 0.12059(10) 0.67399(9) 0.0467(5) Uani d . 1 . .
H H3 0.8987 0.1569 0.6968 0.056 Uiso calc R 1 . .
C C4 0.7601(3) 0.06952(10) 0.70788(10) 0.0466(5) Uani d . 1 . .
H H4 0.7527 0.0714 0.7530 0.056 Uiso calc R 1 . .
C C5 0.6828(3) 0.01456(9) 0.67456(9) 0.0418(4) Uani d . 1 . .
C C6 0.6948(3) 0.01107(9) 0.60863(9) 0.0408(4) Uani d . 1 . .
H H6 0.6439 -0.0262 0.5871 0.049 Uiso calc R 1 . .
C C7 0.7893(3) 0.05572(8) 0.50330(9) 0.0378(4) Uani d . 1 . .
H H7 0.7413 0.0157 0.4861 0.045 Uiso calc R 1 . .
C C8 0.8476(3) 0.08672(9) 0.39328(9) 0.0443(4) Uani d . 1 . .
H H8A 0.7449 0.0542 0.3834 0.053 Uiso calc R 1 . .
H H8B 0.9735 0.0692 0.3781 0.053 Uiso calc R 1 . .
C C9 0.8028(3) 0.15327(10) 0.36089(9) 0.0435(4) Uani d . 1 . .
H H9A 0.8184 0.1489 0.3142 0.052 Uiso calc R 1 . .
H H9B 0.6668 0.1660 0.3697 0.052 Uiso calc R 1 . .
C C10 1.1404(3) 0.19725(11) 0.35898(11) 0.0564(6) Uani d . 1 . .
H H10A 1.1893 0.1535 0.3702 0.085 Uiso calc R 1 . .
H H10B 1.2261 0.2309 0.3770 0.085 Uiso calc R 1 . .
H H10C 1.1368 0.2018 0.3126 0.085 Uiso calc R 1 . .
C C11 0.8645(3) 0.27248(10) 0.36505(10) 0.0521(5) Uani d . 1 . .
H H11A 0.8515 0.2735 0.3186 0.078 Uiso calc R 1 . .
H H11B 0.9564 0.3066 0.3786 0.078 Uiso calc R 1 . .
H H11C 0.7378 0.2807 0.3847 0.078 Uiso calc R 1 . .

loop_
_atom_site_aniso_label
_atom_site_aniso_U_11
_atom_site_aniso_U_22
_atom_site_aniso_U_33
_atom_site_aniso_U_12
_atom_site_aniso_U_13
_atom_site_aniso_U_23
Ni1 0.04247(15) 0.03269(14) 0.03001(14) -0.00599(9) -0.00206(9) -0.00441(9)
Cl1 0.0563(3) 0.0577(3) 0.0516(3) -0.0084(2) 0.0013(2) 0.0124(2)
O1 0.0534(8) 0.0429(7) 0.0366(7) -0.0101(6) -0.0069(6) -0.0027(6)
N1 0.0358(8) 0.0367(8) 0.0358(8) 0.0019(6) -0.0031(6) -0.0072(6)
N2 0.0382(8) 0.0426(8) 0.0369(8) 0.0017(6) 0.0041(6) -0.0038(7)
N3 0.0459(10) 0.0387(9) 0.0478(9) -0.0065(7) -0.0002(7) -0.0055(7)
N4 0.0432(10) 0.0459(10) 0.0459(10) -0.0120(8) 0.0052(7) -0.0108(7)
N5 0.0580(12) 0.0577(12) 0.0980(17) 0.0058(11) 0.0054(11) -0.0271(11)
C1 0.0345(9) 0.0354(9) 0.0375(9) 0.0030(7) -0.0041(7) -0.0032(7)
C2 0.0366(9) 0.0375(9) 0.0387(10) 0.0023(8) -0.0063(8) -0.0002(8)
C3 0.0558(12) 0.0450(11) 0.0392(10) -0.0030(9) -0.0094(9) -0.0050(8)
C4 0.0505(11) 0.0521(11) 0.0370(10) 0.0024(9) -0.0026(8) 0.0008(9)
C5 0.0377(10) 0.0416(10) 0.0459(11) 0.0034(8) -0.0010(8) 0.0073(8)
C6 0.0399(10) 0.0374(9) 0.0450(10) 0.0009(8) -0.0040(8) -0.0023(8)
C7 0.0371(10) 0.0321(9) 0.0441(10) 0.0010(8) -0.0051(8) -0.0070(7)
C8 0.0496(11) 0.0453(11) 0.0381(10) -0.0003(9) -0.0024(9) -0.0101(8)
C9 0.0457(11) 0.0511(11) 0.0336(9) 0.0008(9) -0.0031(8) -0.0061(8)
C10 0.0450(12) 0.0685(15) 0.0558(13) -0.0005(10) 0.0086(10) -0.0065(11)
C11 0.0624(13) 0.0485(12) 0.0453(11) 0.0060(10) 0.0060(10) 0.0032(9)

loop_
_atom_type_symbol
_atom_type_description
_atom_type_scat_dispersion_real
_atom_type_scat_dispersion_imag
_atom_type_scat_source
C C 0.0033 0.0016 'International Tables Vol C Tables 4.2.6.8 and 6.1.1.4'
H H 0.0000 0.0000 'International Tables Vol C Tables 4.2.6.8 and 6.1.1.4'
N N 0.0061 0.0033 'International Tables Vol C Tables 4.2.6.8 and 6.1.1.4'
O O 0.0106 0.0060 'International Tables Vol C Tables 4.2.6.8 and 6.1.1.4'
Cl Cl 0.1484 0.1585 'International Tables Vol C Tables 4.2.6.8 and 6.1.1.4'
Ni Ni 0.3393 1.1124 'International Tables Vol C Tables 4.2.6.8 and 6.1.1.4'

loop_
_geom_angle_atom_site_label_1
_geom_angle_atom_site_label_2
_geom_angle_atom_site_label_3
_geom_angle
_geom_angle_publ_flag
O1 Ni1 N1 93.07(6) yes
O1 Ni1 N3 89.30(6) yes
N1 Ni1 N3 172.04(7) yes
O1 Ni1 N2 177.50(6) yes
N1 Ni1 N2 84.48(6) yes
N3 Ni1 N2 93.08(7) yes
C2 O1 Ni1 126.70(12) ?
C7 N1 C8 120.23(15) ?
C7 N1 Ni1 125.59(12) ?
C8 N1 Ni1 113.75(12) ?
C11 N2 C9 109.20(15) ?
C11 N2 C10 107.98(16) ?
C9 N2 C10 111.23(15) ?
C11 N2 Ni1 114.66(12) ?
C9 N2 Ni1 103.77(11) ?
C10 N2 Ni1 110.00(13) ?
N4 N3 Ni1 117.80(13) ?
N5 N4 N3 177.6(2) ?
C6 C1 C2 119.69(17) ?
C6 C1 C7 117.29(16) ?
C2 C1 C7 123.01(16) ?
O1 C2 C3 118.69(17) ?
O1 C2 C1 124.44(17) ?
C3 C2 C1 116.86(17) ?
C4 C3 C2 122.44(18) ?
C4 C3 H3 118.8 ?
C2 C3 H3 118.8 ?
C3 C4 C5 119.58(19) ?
C3 C4 H4 120.2 ?
C5 C4 H4 120.2 ?
C6 C5 C4 120.59(18) ?
C6 C5 Cl1 119.78(15) ?
C4 C5 Cl1 119.63(15) ?
C5 C6 C1 120.82(17) ?
C5 C6 H6 119.6 ?
C1 C6 H6 119.6 ?
N1 C7 C1 125.46(16) ?
N1 C7 H7 117.3 ?
C1 C7 H7 117.3 ?
N1 C8 C9 106.73(14) ?
N1 C8 H8A 110.4 ?
C9 C8 H8A 110.4 ?
N1 C8 H8B 110.4 ?
C9 C8 H8B 110.4 ?
H8A C8 H8B 108.6 ?
N2 C9 C8 110.14(15) ?
N2 C9 H9A 109.6 ?
C8 C9 H9A 109.6 ?
N2 C9 H9B 109.6 ?
C8 C9 H9B 109.6 ?
H9A C9 H9B 108.1 ?
N2 C10 H10A 109.5 ?
N2 C10 H10B 109.5 ?
H10A C10 H10B 109.5 ?
N2 C10 H10C 109.5 ?
H10A C10 H10C 109.5 ?
H10B C10 H10C 109.5 ?
N2 C11 H11A 109.5 ?
N2 C11 H11B 109.5 ?
H11A C11 H11B 109.5 ?
N2 C11 H11C 109.5 ?
H11A C11 H11C 109.5 ?
H11B C11 H11C 109.5 ?

loop_
_geom_bond_atom_site_label_1
_geom_bond_atom_site_label_2
_geom_bond_site_symmetry_2
_geom_bond_distance
_geom_bond_publ_flag
Ni1 O1 . 1.913(2) yes
Ni1 N1 . 1.949(2) yes
Ni1 N3 . 1.979(2) yes
Ni1 N2 . 2.079(2) yes
Cl1 C5 . 1.747(2) ?
O1 C2 . 1.302(2) ?
N1 C7 . 1.280(2) ?
N1 C8 . 1.463(2) ?
N2 C11 . 1.478(2) ?
N2 C9 . 1.478(2) ?
N2 C10 . 1.480(3) ?
N3 N4 . 1.192(2) ?
N4 N5 . 1.159(3) ?
C1 C6 . 1.408(3) ?
C1 C2 . 1.422(2) ?
C1 C7 . 1.436(3) ?
C2 C3 . 1.414(3) ?
C3 C4 . 1.364(3) ?
C3 H3 . 0.9300 ?
C4 C5 . 1.392(3) ?
C4 H4 . 0.9300 ?
C5 C6 . 1.361(3) ?
C6 H6 . 0.9300 ?
C7 H7 . 0.9300 ?
C8 C9 . 1.513(3) ?
C8 H8A . 0.9700 ?
C8 H8B . 0.9700 ?
C9 H9A . 0.9700 ?
C9 H9B . 0.9700 ?
C10 H10A . 0.9600 ?
C10 H10B . 0.9600 ?
C10 H10C . 0.9600 ?
C11 H11A . 0.9600 ?
C11 H11B . 0.9600 ?
C11 H11C . 0.9600 ?
